data_4512397
loop_
_publ_author_name
'Kim, Hyun Jee'
'Park, In-Hyeok'
'Lee, Ji-Eun'
'Park, Ki-Min'
'Lee, Shim Sung'

_publ_section_title
;
 Supramolecular Silver(I), Copper(I), and Mercury(II) Complexes with
 Thiamacrocycles Exhibiting Different Types of Endo- or Exocoordination
 Modes: From Monomer and Dimer to One-Dimensional and Two-Dimensional
 Polymers
;
_journal_issue 12
_journal_name_full 'Crystal Growth &amp; Design'
_journal_page_first 6269
_journal_paper_doi 10.1021/cg500966z
_journal_volume 14
_journal_year 2014
_chemical_formula_sum 'C25 H26 Hg2 N4 O3 S6'
_chemical_formula_weight 1024.04
_chemical_name_systematic
; 
 ? 
;
_space_group_IT_number 60
_symmetry_cell_setting orthorhombic
_symmetry_space_group_name_Hall '-P 2n 2ab'
_symmetry_space_group_name_H-M 'P b c n'
_atom_sites_solution_hydrogens geom
_atom_sites_solution_primary direct
_atom_sites_solution_secondary difmap
_audit_creation_method SHELXTL
_cell_angle_alpha 90.00
_cell_angle_beta 90.00
_cell_angle_gamma 90.00
_cell_formula_units_Z 4
_cell_length_a 19.8176(13)
_cell_length_b 11.1889(7)
_cell_length_c 14.1296(13)
_cell_measurement_reflns_used 2141
_cell_measurement_temperature 173(2)
_cell_measurement_theta_max 24.42
_cell_measurement_theta_min 2.54
_cell_volume 3133.1(4)
_computing_cell_refinement 'Bruker SAINT'
_computing_data_collection 'Bruker APEX2'
_computing_data_reduction 'Bruker SAINT'
_computing_molecular_graphics 'Bruker SHELXTL'
_computing_publication_material 'Bruker SHELXTL'
_computing_structure_refinement 'Bruker SHELXTL'
_computing_structure_solution 'Bruker SHELXTL'
_diffrn_ambient_temperature 173(2)
_diffrn_measured_fraction_theta_full 0.994
_diffrn_measured_fraction_theta_max 0.994
_diffrn_measurement_device_type 'Bruker APEX-II CCD'
_diffrn_measurement_method '\f and \w scans'
_diffrn_radiation_monochromator graphite
_diffrn_radiation_source 'fine-focus sealed tube'
_diffrn_radiation_type MoK\a
_diffrn_radiation_wavelength 0.71073
_diffrn_reflns_av_R_equivalents 0.0776
_diffrn_reflns_av_sigmaI/netI 0.0701
_diffrn_reflns_limit_h_max 16
_diffrn_reflns_limit_h_min -26
_diffrn_reflns_limit_k_max 13
_diffrn_reflns_limit_k_min -14
_diffrn_reflns_limit_l_max 18
_diffrn_reflns_limit_l_min -17
_diffrn_reflns_number 17061
_diffrn_reflns_theta_full 28.42
_diffrn_reflns_theta_max 28.42
_diffrn_reflns_theta_min 2.06
_diffrn_standards_number 0
_exptl_absorpt_coefficient_mu 10.223
_exptl_absorpt_correction_T_max 0.3500
_exptl_absorpt_correction_T_min 0.1055
_exptl_absorpt_correction_type multi-scan
_exptl_crystal_colour colourless
_exptl_crystal_density_diffrn 2.171
_exptl_crystal_density_method 'not measured'
_exptl_crystal_description block
_exptl_crystal_F_000 1936
_exptl_crystal_size_max 0.40
_exptl_crystal_size_mid 0.14
_exptl_crystal_size_min 0.13
_refine_diff_density_max 2.245
_refine_diff_density_min -1.284
_refine_diff_density_rms 0.160
_refine_ls_extinction_method none
_refine_ls_goodness_of_fit_ref 1.005
_refine_ls_hydrogen_treatment constr
_refine_ls_matrix_type full
_refine_ls_number_parameters 182
_refine_ls_number_reflns 3921
_refine_ls_number_restraints 0
_refine_ls_restrained_S_all 1.005
_refine_ls_R_factor_all 0.0931
_refine_ls_R_factor_gt 0.0427
_refine_ls_shift/su_max 0.001
_refine_ls_shift/su_mean 0.000
_refine_ls_structure_factor_coef Fsqd
_refine_ls_weighting_details 'calc w=1/[\s^2^(Fo^2^)+(0.0309P)^2^+9.2298P] where P=(Fo^2^+2Fc^2^)/3'
_refine_ls_weighting_scheme calc
_refine_ls_wR_factor_gt 0.0922
_refine_ls_wR_factor_ref 0.1132
_reflns_number_gt 2255
_reflns_number_total 3921
_reflns_threshold_expression >2sigma(I)
_cod_data_source_file cg500966z_si_002.cif
_cod_data_source_block 11
_cod_depositor_comments
;
The following automatic conversions were performed:

'_symmetry_cell_setting' value 'Orthorhombic' changed to
'orthorhombic' according to
/home/saulius/struct/COD-crude-data--automatic-downloads/rss-feeds/ACS/lib/dictionaries/cif_core.dic
dictionary named 'cif_core.dic' version 2.4.2 from
2011-04-26.

'_exptl_absorpt_correction_type' value 'multi Scan'
changed to 'multi-scan' according to
/home/saulius/struct/COD-crude-data--automatic-downloads/rss-feeds/ACS/lib/dictionaries/cif_core.dic
dictionary named 'cif_core.dic' version 2.4.2 from 2011-04-26.

Automatic conversion script
Id: cif_fix_values 2935 2014-11-11 08:27:57Z andrius 

 Adding full bibliography for 4512387--4512397.cif.
;
_cod_original_sg_symbol_H-M Pbcn
_cod_database_code 4512397

loop_
_symmetry_equiv_pos_as_xyz
'x, y, z'
'-x+1/2, -y+1/2, z+1/2'
'-x, y, -z+1/2'
'x+1/2, -y+1/2, -z'
'-x, -y, -z'
'x-1/2, y-1/2, -z-1/2'
'x, -y, z-1/2'
'-x-1/2, y-1/2, z'

loop_
_atom_site_label
_atom_site_type_symbol
_atom_site_fract_x
_atom_site_fract_y
_atom_site_fract_z
_atom_site_U_iso_or_equiv
_atom_site_adp_type
_atom_site_occupancy
_atom_site_symmetry_multiplicity
_atom_site_calc_flag
_atom_site_refinement_flags
Hg1 Hg 0.782657(15) 0.82303(3) 0.16006(3) 0.05157(14) Uani 1 1 d .
N1 N 0.6982(3) 0.5233(6) 0.2477(6) 0.0557(19) Uani 1 1 d .
N2 N 0.7077(5) 1.1241(8) 0.0516(8) 0.097(3) Uani 1 1 d .
O1 O 0.9705(3) 0.9511(5) 0.3592(5) 0.0587(17) Uani 1 1 d .
O2 O 1.0000 0.5725(7) 0.2500 0.109(5) Uani 1 2 d S
S1 S 0.88687(10) 0.75294(18) 0.2496(2) 0.0642(8) Uani 1 1 d .
S2 S 0.68394(11) 0.77132(18) 0.2620(2) 0.0630(7) Uani 1 1 d .
S3 S 0.77309(12) 0.9130(2) 0.00328(19) 0.0652(7) Uani 1 1 d .
C1 C 1.0000 1.1016(9) 0.2500 0.053(3) Uani 1 2 d S
H1A H 1.0373 1.1536 0.2283 0.063 Uiso 0.50 1 calc PR
H1B H 0.9627 1.1536 0.2717 0.063 Uiso 0.50 1 calc PR
C2 C 1.0240(4) 1.0255(8) 0.3315(7) 0.065(3) Uani 1 1 d .
H2A H 1.0632 0.9766 0.3117 0.079 Uiso 1 1 calc R
H2B H 1.0381 1.0769 0.3850 0.079 Uiso 1 1 calc R
C3 C 0.9812(4) 0.8607(7) 0.4196(7) 0.056(2) Uani 1 1 d .
C4 C 1.0426(5) 0.8439(10) 0.4688(8) 0.070(3) Uani 1 1 d .
H4A H 1.0786 0.8989 0.4608 0.084 Uiso 1 1 calc R
C5 C 1.0498(5) 0.7499(11) 0.5271(8) 0.079(3) Uani 1 1 d .
H5A H 1.0914 0.7386 0.5593 0.095 Uiso 1 1 calc R
C6 C 0.9977(5) 0.6693(10) 0.5410(8) 0.074(3) Uani 1 1 d .
H6A H 1.0035 0.6035 0.5827 0.089 Uiso 1 1 calc R
C7 C 0.9373(5) 0.6851(9) 0.4936(7) 0.068(3) Uani 1 1 d .
H7A H 0.9010 0.6314 0.5044 0.082 Uiso 1 1 calc R
C8 C 0.9294(4) 0.7784(8) 0.4309(8) 0.063(3) Uani 1 1 d .
C9 C 0.8677(4) 0.7932(9) 0.3740(8) 0.071(3) Uani 1 1 d .
H9A H 0.8520 0.8771 0.3775 0.085 Uiso 1 1 calc R
H9B H 0.8315 0.7409 0.3989 0.085 Uiso 1 1 calc R
C10 C 0.8820(4) 0.5927(7) 0.2489(12) 0.108(5) Uani 1 1 d .
H10A H 0.8579 0.5669 0.3068 0.129 Uiso 1 1 calc R
H10B H 0.8543 0.5681 0.1940 0.129 Uiso 1 1 calc R
C11 C 0.9411(4) 0.5338(8) 0.2448(11) 0.089(4) Uani 1 1 d .
H11A H 0.9381 0.4725 0.2951 0.107 Uiso 1 1 calc R
H11B H 0.9395 0.4894 0.1842 0.107 Uiso 1 1 calc R
C12 C 0.6927(3) 0.6234(7) 0.2533(6) 0.0427(19) Uani 1 1 d .
C13 C 0.7359(5) 1.0392(8) 0.0339(7) 0.059(2) Uani 1 1 d .

loop_
_atom_site_aniso_label
_atom_site_aniso_U_11
_atom_site_aniso_U_22
_atom_site_aniso_U_33
_atom_site_aniso_U_23
_atom_site_aniso_U_13
_atom_site_aniso_U_12
Hg1 0.04048(19) 0.03150(17) 0.0827(3) 0.00144(17) 0.00566(18) -0.00247(12)
N1 0.048(4) 0.039(4) 0.080(6) 0.003(4) 0.009(4) -0.004(3)
N2 0.124(8) 0.043(5) 0.125(9) -0.018(5) -0.053(7) 0.012(5)
O1 0.033(3) 0.050(3) 0.093(5) 0.010(3) 0.019(3) 0.004(2)
O2 0.022(4) 0.031(4) 0.273(16) 0.000 -0.019(7) 0.000
S1 0.0279(10) 0.0332(11) 0.132(2) 0.0054(13) -0.0054(13) -0.0005(8)
S2 0.0498(12) 0.0327(10) 0.107(2) 0.0014(12) 0.0266(14) 0.0034(9)
S3 0.0666(15) 0.0632(15) 0.0657(17) -0.0103(12) 0.0080(13) 0.0060(12)
C1 0.034(6) 0.023(5) 0.101(10) 0.000 0.029(7) 0.000
C2 0.030(4) 0.047(5) 0.119(9) -0.015(5) 0.023(5) -0.004(4)
C3 0.031(4) 0.045(5) 0.094(8) -0.005(5) 0.016(5) 0.003(3)
C4 0.046(5) 0.076(7) 0.088(8) -0.017(6) 0.006(5) 0.019(5)
C5 0.051(6) 0.101(9) 0.085(8) -0.010(7) -0.004(6) 0.031(6)
C6 0.063(6) 0.086(8) 0.073(7) 0.006(6) 0.003(6) 0.027(6)
C7 0.072(7) 0.062(6) 0.071(7) 0.012(5) 0.010(6) 0.016(5)
C8 0.043(5) 0.062(6) 0.085(7) 0.012(5) 0.009(5) 0.014(4)
C9 0.033(5) 0.077(7) 0.102(8) 0.038(6) 0.017(5) 0.007(4)
C10 0.031(5) 0.025(4) 0.267(17) -0.003(7) -0.007(7) -0.002(4)
C11 0.038(5) 0.040(5) 0.189(13) -0.013(7) 0.001(7) -0.008(4)
C12 0.026(4) 0.040(4) 0.063(6) 0.002(4) 0.003(4) -0.002(3)
C13 0.064(6) 0.041(5) 0.073(7) -0.003(5) -0.021(5) -0.004(4)

loop_
_atom_type_symbol
_atom_type_description
_atom_type_scat_dispersion_real
_atom_type_scat_dispersion_imag
_atom_type_scat_source
C C 0.0033 0.0016 'International Tables Vol C Tables 4.2.6.8 and 6.1.1.4'
H H 0.0000 0.0000 'International Tables Vol C Tables 4.2.6.8 and 6.1.1.4'
N N 0.0061 0.0033 'International Tables Vol C Tables 4.2.6.8 and 6.1.1.4'
O O 0.0106 0.0060 'International Tables Vol C Tables 4.2.6.8 and 6.1.1.4'
S S 0.1246 0.1234 'International Tables Vol C Tables 4.2.6.8 and 6.1.1.4'
Hg Hg -2.3894 9.2266 'International Tables Vol C Tables 4.2.6.8 and 6.1.1.4'

loop_
_geom_angle_atom_site_label_1
_geom_angle_atom_site_label_2
_geom_angle_atom_site_label_3
_geom_angle
_geom_angle_site_symmetry_1
_geom_angle_site_symmetry_3
S3 Hg1 S2 123.93(9) . .
S3 Hg1 S1 129.89(9) . .
S2 Hg1 S1 106.10(9) . .
S3 Hg1 N1 95.09(18) . 8_765
S2 Hg1 N1 92.26(17) . 8_765
S1 Hg1 N1 84.82(15) . 8_765
C12 N1 Hg1 155.1(7) . 8_755
C3 O1 C2 120.4(7) . .
C11 O2 C11 139.3(11) 3_755 .
C10 S1 C9 103.7(6) . .
C10 S1 Hg1 105.1(4) . .
C9 S1 Hg1 103.3(3) . .
C12 S2 Hg1 96.1(3) . .
C13 S3 Hg1 98.6(4) . .
C2 C1 C2 111.3(9) . 3_755
O1 C2 C1 108.0(6) . .
O1 C3 C8 117.2(8) . .
O1 C3 C4 123.4(8) . .
C8 C3 C4 119.4(9) . .
C5 C4 C3 119.9(10) . .
C4 C5 C6 121.2(10) . .
C7 C6 C5 119.5(10) . .
C8 C7 C6 120.5(10) . .
C7 C8 C3 119.5(9) . .
C7 C8 C9 122.0(9) . .
C3 C8 C9 118.5(9) . .
C8 C9 S1 108.7(6) . .
C11 C10 S1 116.3(6) . .
O2 C11 C10 129.9(9) . .
N1 C12 S2 179.5(8) . .
N2 C13 S3 176.3(9) . .

loop_
_geom_bond_atom_site_label_1
_geom_bond_atom_site_label_2
_geom_bond_distance
_geom_bond_site_symmetry_2
Hg1 S3 2.441(3) .
Hg1 S2 2.498(2) .
Hg1 S1 2.546(2) .
Hg1 N1 2.588(7) 8_765
N1 C12 1.128(9) .
N1 Hg1 2.588(7) 8_755
N2 C13 1.130(12) .
O1 C3 1.340(10) .
O1 C2 1.403(9) .
O2 C11 1.246(8) 3_755
O2 C11 1.246(8) .
S1 C10 1.795(8) .
S1 C9 1.854(11) .
S2 C12 1.669(8) .
S3 C13 1.651(10) .
C1 C2 1.510(11) .
C1 C2 1.510(11) 3_755
C3 C8 1.388(12) .
C3 C4 1.413(13) .
C4 C5 1.343(14) .
C5 C6 1.384(15) .
C6 C7 1.383(14) .
C7 C8 1.378(12) .
C8 C9 1.473(13) .
C10 C11 1.346(11) .
